data_4301833
loop_
_publ_author_name
'Jessie D. Monegan'
'Scott D. Bunge'

_publ_contact_author_address
;Department of Chemistry
Kent State University
Kent, OH 44242
;
_publ_contact_author_email sbunge@kent.edu
_publ_contact_author_fax '(+1) 330 672-3816'
_publ_contact_author_name 'Scott D. Bunge'
_publ_contact_author_phone '(+1) 330 672-9445'
_publ_section_title
;
Structurally Characterized 1,1,3,3-Tetramethylguanidine Solvated Magnesium
Aryloxide Complexes: [Mg(\m-OEt)(DBP)(H-TMG)]2, [Mg(\m-OBc)(DBP)(H-TMG)]2,
[Mg(\m-TMBA)(DBP)(H-TMG)]2, [Mg(\m-DPP)(DBP)(H-TMG)]2, [Mg(BMP)2(H-TMG)2],
[Mg(O-2,6-Ph2C6H3)2(H-TMG)2]
;
_journal_name_full 'Inorganic Chemistry'
_journal_page_first 3248
_journal_page_last 3256
_journal_paper_doi 10.1021/ic8022776
_journal_volume 48
_journal_year 2009
_chemical_formula_sum 'C58 H90 Mg2 N6 O6'
_chemical_formula_weight 1015.98
_chemical_name_common '[Mg(TMBA)(DBP)(H-TMG)]2 (3)'
_chemical_name_systematic
;

 ?

;
_space_group_IT_number 14
_symmetry_cell_setting monoclinic
_symmetry_space_group_name_Hall '-P 2ybc'
_symmetry_space_group_name_H-M 'P 1 21/c 1'
_atom_sites_solution_hydrogens geom
_atom_sites_solution_primary direct
_atom_sites_solution_secondary difmap
_audit_creation_method SHELXL-97
_cell_angle_alpha 90.00
_cell_angle_beta 102.53(3)
_cell_angle_gamma 90.00
_cell_formula_units_Z 2
_cell_length_a 12.860(3)
_cell_length_b 10.750(2)
_cell_length_c 22.200(4)
_cell_measurement_temperature 100(2)
_cell_volume 2995.9(11)
_computing_cell_refinement 'Bruker XSCANS'
_computing_data_collection 'Bruker XSCANS'
_computing_data_reduction 'Bruker SHELXTL'
_computing_molecular_graphics 'Bruker SHELXTL'
_computing_publication_material 'Bruker SHELXTL'
_computing_structure_refinement 'SHELXL-97 (Sheldrick, 1997)'
_computing_structure_solution 'SHELXS-97 (Sheldrick, 1990)'
_diffrn_ambient_temperature 100(2)
_diffrn_measured_fraction_theta_full 1.000
_diffrn_measured_fraction_theta_max 1.000
_diffrn_measurement_device_type 'Bruker P4'
_diffrn_measurement_method '\w scans'
_diffrn_radiation_monochromator graphite
_diffrn_radiation_source 'fine-focus sealed tube'
_diffrn_radiation_type MoK\a
_diffrn_radiation_wavelength 0.71073
_diffrn_reflns_av_R_equivalents 0.0377
_diffrn_reflns_av_sigmaI/netI 0.0297
_diffrn_reflns_limit_h_max 15
_diffrn_reflns_limit_h_min -15
_diffrn_reflns_limit_k_max 12
_diffrn_reflns_limit_k_min -12
_diffrn_reflns_limit_l_max 26
_diffrn_reflns_limit_l_min -26
_diffrn_reflns_number 23712
_diffrn_reflns_theta_full 25.05
_diffrn_reflns_theta_max 25.05
_diffrn_reflns_theta_min 1.62
_exptl_absorpt_coefficient_mu 0.091
_exptl_absorpt_correction_T_max 0.9688
_exptl_absorpt_correction_T_min 0.9516
_exptl_absorpt_correction_type multi-scan
_exptl_absorpt_process_details SADABS
_exptl_crystal_colour colorless
_exptl_crystal_density_diffrn 1.126
_exptl_crystal_density_meas ?
_exptl_crystal_density_method .
_exptl_crystal_description irregular
_exptl_crystal_F_000 1104
_exptl_crystal_size_max 0.55
_exptl_crystal_size_mid 0.42
_exptl_crystal_size_min 0.35
_refine_diff_density_max 0.262
_refine_diff_density_min -0.264
_refine_diff_density_rms 0.039
_refine_ls_extinction_method none
_refine_ls_goodness_of_fit_ref 1.028
_refine_ls_hydrogen_treatment constr
_refine_ls_matrix_type full
_refine_ls_number_parameters 338
_refine_ls_number_reflns 5315
_refine_ls_number_restraints 0
_refine_ls_restrained_S_all 1.028
_refine_ls_R_factor_all 0.0503
_refine_ls_R_factor_gt 0.0380
_refine_ls_shift/su_max 0.000
_refine_ls_shift/su_mean 0.000
_refine_ls_structure_factor_coef Fsqd
_refine_ls_weighting_details 'calc w=1/[\s^2^(Fo^2^)+(0.1000P)^2^+0.0000P] where P=(Fo^2^+2Fc^2^)/3'
_refine_ls_weighting_scheme calc
_refine_ls_wR_factor_gt 0.1233
_refine_ls_wR_factor_ref 0.1370
_reflns_number_gt 4309
_reflns_number_total 5315
_reflns_threshold_expression >2sigma(I)
_cod_data_source_file ic8022776_si_002_3.cif
_cod_data_source_block jdm007
_cod_depositor_comments
;
The following automatic conversions were performed:
'_symmetry_cell_setting' value 'Monoclinic' changed to 'monoclinic'
according to '/home/saulius/struct/CIF-dictionaries/cif_core.dic'
dictionary named 'cif_core.dic' version 2.4.1 from
2010-06-29.

'_exptl_absorpt_correction_type' value 'MULTI-SCAN' changed
to 'multi-scan' according to
'/home/saulius/struct/CIF-dictionaries/cif_core.dic' dictionary named
'cif_core.dic' version 2.4.1 from 2010-06-29.

Automatic conversion script
Id: cif_fix_enum 1527 2010-12-29 10:47:43Z saulius 
;
_cod_original_cell_volume 2995.9(10)
_cod_original_sg_symbol_H-M 'P 21/c'
_cod_database_code 4301833

loop_
_symmetry_equiv_pos_as_xyz
'x, y, z'
'-x, y+1/2, -z+1/2'
'-x, -y, -z'
'x, -y-1/2, z-1/2'

loop_
_atom_site_label
_atom_site_type_symbol
_atom_site_fract_x
_atom_site_fract_y
_atom_site_fract_z
_atom_site_U_iso_or_equiv
_atom_site_adp_type
_atom_site_occupancy
_atom_site_symmetry_multiplicity
_atom_site_calc_flag
_atom_site_refinement_flags
_atom_site_disorder_assembly
_atom_site_disorder_group
Mg1 Mg 0.14318(4) 0.47056(5) 0.06558(2) 0.02397(16) Uani 1 1 d . . .
O1 O 0.20389(8) 0.58121(10) 0.12699(5) 0.0294(3) Uani 1 1 d . . .
O2 O 0.01594(8) 0.38746(10) 0.07968(5) 0.0319(3) Uani 1 1 d . . .
O3 O -0.12812(9) 0.44840(11) 0.01340(5) 0.0343(3) Uani 1 1 d . . .
N1 N 0.22435(10) 0.31766(12) 0.04565(6) 0.0296(3) Uani 1 1 d . . .
H1 H 0.2088 0.3053 0.0055 0.036 Uiso 1 1 calc R . .
N2 N 0.34546(13) 0.15800(14) 0.03937(7) 0.0404(4) Uani 1 1 d . . .
N3 N 0.31105(11) 0.21383(13) 0.13326(6) 0.0314(3) Uani 1 1 d . . .
C1 C 0.23513(12) 0.68460(14) 0.15765(7) 0.0252(3) Uani 1 1 d . . .
C2 C 0.16310(13) 0.75426(15) 0.18471(7) 0.0280(4) Uani 1 1 d . . .
C3 C 0.19956(14) 0.86207(16) 0.21664(8) 0.0342(4) Uani 1 1 d . . .
H3 H 0.1516 0.9094 0.2345 0.041 Uiso 1 1 calc R . .
C4 C 0.30245(15) 0.90280(16) 0.22326(8) 0.0366(4) Uani 1 1 d . . .
H4 H 0.3252 0.9770 0.2455 0.044 Uiso 1 1 calc R . .
C5 C 0.37234(14) 0.83531(15) 0.19743(7) 0.0317(4) Uani 1 1 d . . .
H5 H 0.4438 0.8634 0.2026 0.038 Uiso 1 1 calc R . .
C6 C 0.34176(12) 0.72693(15) 0.16388(7) 0.0268(4) Uani 1 1 d . . .
C7 C 0.04734(13) 0.71219(15) 0.17885(8) 0.0317(4) Uani 1 1 d . . .
C8 C 0.04253(14) 0.58144(17) 0.20542(8) 0.0356(4) Uani 1 1 d . . .
H8A H 0.0755 0.5822 0.2496 0.053 Uiso 1 1 calc R . .
H8B H 0.0810 0.5233 0.1841 0.053 Uiso 1 1 calc R . .
H8C H -0.0320 0.5552 0.1995 0.053 Uiso 1 1 calc R . .
C9 C -0.01136(14) 0.71802(17) 0.11068(8) 0.0358(4) Uani 1 1 d . . .
H9A H 0.0260 0.6661 0.0859 0.054 Uiso 1 1 calc R . .
H9B H -0.0131 0.8042 0.0962 0.054 Uiso 1 1 calc R . .
H9C H -0.0844 0.6875 0.1066 0.054 Uiso 1 1 calc R . .
C10 C -0.01355(15) 0.79690(19) 0.21456(10) 0.0461(5) Uani 1 1 d . . .
H10A H -0.0869 0.7670 0.2095 0.069 Uiso 1 1 calc R . .
H10B H -0.0141 0.8820 0.1986 0.069 Uiso 1 1 calc R . .
H10C H 0.0214 0.7960 0.2584 0.069 Uiso 1 1 calc R . .
C11 C 0.42146(13) 0.65613(15) 0.13446(8) 0.0293(4) Uani 1 1 d . . .
C12 C 0.53217(13) 0.71636(17) 0.14919(9) 0.0369(4) Uani 1 1 d . . .
H12A H 0.5807 0.6682 0.1298 0.055 Uiso 1 1 calc R . .
H12B H 0.5594 0.7178 0.1940 0.055 Uiso 1 1 calc R . .
H12C H 0.5272 0.8016 0.1332 0.055 Uiso 1 1 calc R . .
C13 C 0.38461(14) 0.65705(18) 0.06385(8) 0.0380(4) Uani 1 1 d . . .
H13A H 0.4344 0.6083 0.0456 0.057 Uiso 1 1 calc R . .
H13B H 0.3827 0.7429 0.0488 0.057 Uiso 1 1 calc R . .
H13C H 0.3133 0.6205 0.0521 0.057 Uiso 1 1 calc R . .
C14 C 0.43562(14) 0.52267(16) 0.15853(10) 0.0384(4) Uani 1 1 d . . .
H14A H 0.3676 0.4783 0.1469 0.058 Uiso 1 1 calc R . .
H14B H 0.4591 0.5237 0.2036 0.058 Uiso 1 1 calc R . .
H14C H 0.4892 0.4804 0.1405 0.058 Uiso 1 1 calc R . .
C15 C 0.29065(13) 0.23260(14) 0.07153(8) 0.0282(4) Uani 1 1 d . . .
C16 C 0.35255(19) 0.1935(2) -0.02267(10) 0.0566(6) Uani 1 1 d . . .
H16A H 0.2865 0.1705 -0.0517 0.085 Uiso 1 1 calc R . .
H16B H 0.4127 0.1504 -0.0339 0.085 Uiso 1 1 calc R . .
H16C H 0.3632 0.2836 -0.0243 0.085 Uiso 1 1 calc R . .
C17 C 0.3593(2) 0.02617(18) 0.05320(11) 0.0563(6) Uani 1 1 d . . .
H17A H 0.3341 0.0074 0.0908 0.084 Uiso 1 1 calc R . .
H17B H 0.4349 0.0045 0.0594 0.084 Uiso 1 1 calc R . .
H17C H 0.3182 -0.0223 0.0187 0.084 Uiso 1 1 calc R . .
C18 C 0.23822(15) 0.25947(17) 0.16978(8) 0.0373(4) Uani 1 1 d . . .
H18A H 0.2565 0.3455 0.1823 0.056 Uiso 1 1 calc R . .
H18B H 0.2438 0.2074 0.2066 0.056 Uiso 1 1 calc R . .
H18C H 0.1652 0.2563 0.1451 0.056 Uiso 1 1 calc R . .
C19 C 0.41841(14) 0.18744(18) 0.16723(9) 0.0403(4) Uani 1 1 d . . .
H19A H 0.4660 0.1808 0.1384 0.060 Uiso 1 1 calc R . .
H19B H 0.4189 0.1088 0.1897 0.060 Uiso 1 1 calc R . .
H19C H 0.4429 0.2548 0.1966 0.060 Uiso 1 1 calc R . .
C20 C -0.08147(12) 0.38122(14) 0.05679(7) 0.0244(3) Uani 1 1 d . . .
C21 C -0.14493(12) 0.28840(14) 0.08409(7) 0.0247(3) Uani 1 1 d . . .
C22 C -0.22948(12) 0.32760(15) 0.10923(8) 0.0285(4) Uani 1 1 d . . .
C23 C -0.28164(13) 0.24097(16) 0.13819(8) 0.0330(4) Uani 1 1 d . . .
H23 H -0.3385 0.2679 0.1561 0.040 Uiso 1 1 calc R . .
C24 C -0.25360(13) 0.11655(15) 0.14187(8) 0.0317(4) Uani 1 1 d . . .
C25 C -0.17267(13) 0.07919(16) 0.11433(8) 0.0330(4) Uani 1 1 d . . .
H25 H -0.1545 -0.0065 0.1150 0.040 Uiso 1 1 calc R . .
C26 C -0.11681(13) 0.16250(15) 0.08571(8) 0.0284(4) Uani 1 1 d . . .
C27 C -0.26351(15) 0.46114(16) 0.10751(10) 0.0408(5) Uani 1 1 d . . .
H27A H -0.2993 0.4835 0.0653 0.061 Uiso 1 1 calc R . .
H27B H -0.2008 0.5142 0.1210 0.061 Uiso 1 1 calc R . .
H27C H -0.3127 0.4730 0.1351 0.061 Uiso 1 1 calc R . .
C28 C -0.30759(16) 0.02562(18) 0.17688(10) 0.0455(5) Uani 1 1 d . . .
H28A H -0.2715 -0.0551 0.1791 0.068 Uiso 1 1 calc R . .
H28B H -0.3823 0.0159 0.1556 0.068 Uiso 1 1 calc R . .
H28C H -0.3040 0.0570 0.2187 0.068 Uiso 1 1 calc R . .
C29 C -0.03034(17) 0.11436(18) 0.05600(11) 0.0491(5) Uani 1 1 d . . .
H29A H 0.0377 0.1151 0.0862 0.074 Uiso 1 1 calc R . .
H29B H -0.0251 0.1675 0.0209 0.074 Uiso 1 1 calc R . .
H29C H -0.0473 0.0291 0.0415 0.074 Uiso 1 1 calc R . .

loop_
_atom_site_aniso_label
_atom_site_aniso_U_11
_atom_site_aniso_U_22
_atom_site_aniso_U_33
_atom_site_aniso_U_23
_atom_site_aniso_U_13
_atom_site_aniso_U_12
Mg1 0.0217(3) 0.0225(3) 0.0271(3) 0.0016(2) 0.0040(2) 0.00049(19)
O1 0.0286(6) 0.0256(6) 0.0341(6) -0.0038(5) 0.0073(5) -0.0024(5)
O2 0.0241(6) 0.0313(7) 0.0397(7) 0.0050(5) 0.0058(5) -0.0015(5)
O3 0.0327(6) 0.0362(7) 0.0328(7) 0.0104(5) 0.0047(5) 0.0011(5)
N1 0.0335(8) 0.0288(7) 0.0259(7) 0.0014(6) 0.0049(6) 0.0048(6)
N2 0.0541(10) 0.0338(8) 0.0379(9) 0.0061(6) 0.0203(7) 0.0166(7)
N3 0.0318(8) 0.0338(8) 0.0284(8) 0.0051(6) 0.0060(6) 0.0056(6)
C1 0.0310(8) 0.0204(8) 0.0233(8) 0.0018(6) 0.0035(6) -0.0003(6)
C2 0.0310(9) 0.0272(8) 0.0255(9) 0.0033(6) 0.0053(7) 0.0014(7)
C3 0.0412(10) 0.0285(9) 0.0342(10) -0.0042(7) 0.0115(8) 0.0015(7)
C4 0.0472(11) 0.0274(9) 0.0358(10) -0.0060(7) 0.0100(8) -0.0079(8)
C5 0.0348(9) 0.0286(9) 0.0305(9) 0.0016(7) 0.0042(7) -0.0072(7)
C6 0.0312(9) 0.0248(8) 0.0240(8) 0.0045(6) 0.0055(7) -0.0016(6)
C7 0.0316(9) 0.0313(9) 0.0330(9) -0.0009(7) 0.0091(7) 0.0025(7)
C8 0.0337(9) 0.0399(10) 0.0348(10) 0.0044(8) 0.0108(7) -0.0027(7)
C9 0.0322(9) 0.0341(10) 0.0386(10) 0.0020(7) 0.0021(7) 0.0045(7)
C10 0.0363(10) 0.0509(12) 0.0541(13) -0.0098(10) 0.0169(9) 0.0032(9)
C11 0.0267(8) 0.0274(9) 0.0344(9) 0.0018(7) 0.0077(7) -0.0033(6)
C12 0.0309(9) 0.0394(10) 0.0411(10) -0.0008(8) 0.0096(8) -0.0047(7)
C13 0.0356(10) 0.0436(11) 0.0372(10) -0.0064(8) 0.0130(8) -0.0043(8)
C14 0.0295(9) 0.0303(10) 0.0561(12) 0.0027(8) 0.0111(8) 0.0019(7)
C15 0.0299(8) 0.0242(8) 0.0312(9) 0.0028(7) 0.0082(7) 0.0004(6)
C16 0.0728(15) 0.0591(14) 0.0463(13) 0.0057(10) 0.0311(11) 0.0234(11)
C17 0.0793(16) 0.0344(11) 0.0552(14) 0.0011(9) 0.0146(12) 0.0232(10)
C18 0.0436(10) 0.0398(10) 0.0308(10) 0.0055(8) 0.0131(8) 0.0056(8)
C19 0.0371(10) 0.0384(10) 0.0417(11) 0.0106(8) 0.0005(8) 0.0036(8)
C20 0.0269(8) 0.0217(8) 0.0253(8) -0.0033(6) 0.0070(7) 0.0017(6)
C21 0.0246(8) 0.0261(8) 0.0226(8) 0.0001(6) 0.0032(6) -0.0015(6)
C22 0.0233(8) 0.0296(9) 0.0318(9) -0.0025(7) 0.0041(7) 0.0002(6)
C23 0.0269(9) 0.0369(10) 0.0378(10) -0.0029(7) 0.0125(7) -0.0034(7)
C24 0.0306(9) 0.0335(9) 0.0304(9) 0.0013(7) 0.0055(7) -0.0078(7)
C25 0.0373(9) 0.0232(8) 0.0383(10) 0.0019(7) 0.0076(8) -0.0012(7)
C26 0.0298(8) 0.0241(8) 0.0322(9) -0.0015(7) 0.0086(7) -0.0008(6)
C27 0.0364(10) 0.0330(10) 0.0586(13) -0.0001(8) 0.0225(9) 0.0048(8)
C28 0.0454(11) 0.0426(11) 0.0516(12) 0.0061(9) 0.0170(9) -0.0140(8)
C29 0.0544(12) 0.0280(10) 0.0751(15) -0.0042(9) 0.0367(11) 0.0020(8)

loop_
_atom_type_symbol
_atom_type_description
_atom_type_scat_dispersion_real
_atom_type_scat_dispersion_imag
_atom_type_scat_source
C C 0.0033 0.0016 'International Tables Vol C Tables 4.2.6.8 and 6.1.1.4'
H H 0.0000 0.0000 'International Tables Vol C Tables 4.2.6.8 and 6.1.1.4'
N N 0.0061 0.0033 'International Tables Vol C Tables 4.2.6.8 and 6.1.1.4'
O O 0.0106 0.0060 'International Tables Vol C Tables 4.2.6.8 and 6.1.1.4'
Mg Mg 0.0486 0.0363 'International Tables Vol C Tables 4.2.6.8 and 6.1.1.4'

loop_
_geom_angle_atom_site_label_1
_geom_angle_atom_site_label_2
_geom_angle_atom_site_label_3
_geom_angle
_geom_angle_site_symmetry_1
_geom_angle_site_symmetry_3
_geom_angle_publ_flag
O1 Mg1 O3 108.81(6) . 3_565 ?
O1 Mg1 O2 114.29(6) . . ?
O3 Mg1 O2 115.52(6) 3_565 . ?
O1 Mg1 N1 121.49(6) . . ?
O3 Mg1 N1 96.98(6) 3_565 . ?
O2 Mg1 N1 98.75(6) . . ?
C1 O1 Mg1 162.63(11) . . ?
C20 O2 Mg1 139.78(11) . . ?
C20 O3 Mg1 154.03(11) . 3_565 ?
C15 N1 Mg1 142.00(12) . . ?
C15 N1 H1 109.0 . . ?
Mg1 N1 H1 109.0 . . ?
C15 N2 C16 119.16(15) . . ?
C15 N2 C17 121.01(16) . . ?
C16 N2 C17 115.29(16) . . ?
C15 N3 C19 120.62(14) . . ?
C15 N3 C18 120.57(14) . . ?
C19 N3 C18 115.63(15) . . ?
O1 C1 C2 120.55(14) . . ?
O1 C1 C6 119.91(14) . . ?
C2 C1 C6 119.54(14) . . ?
C3 C2 C1 118.51(15) . . ?
C3 C2 C7 120.28(15) . . ?
C1 C2 C7 121.21(14) . . ?
C4 C3 C2 122.24(16) . . ?
C4 C3 H3 118.9 . . ?
C2 C3 H3 118.9 . . ?
C3 C4 C5 119.36(16) . . ?
C3 C4 H4 120.3 . . ?
C5 C4 H4 120.3 . . ?
C4 C5 C6 122.05(16) . . ?
C4 C5 H5 119.0 . . ?
C6 C5 H5 119.0 . . ?
C5 C6 C1 118.29(15) . . ?
C5 C6 C11 120.41(14) . . ?
C1 C6 C11 121.30(14) . . ?
C10 C7 C8 106.20(15) . . ?
C10 C7 C2 112.14(14) . . ?
C8 C7 C2 110.95(13) . . ?
C10 C7 C9 106.76(15) . . ?
C8 C7 C9 111.35(14) . . ?
C2 C7 C9 109.35(14) . . ?
C7 C8 H8A 109.5 . . ?
C7 C8 H8B 109.5 . . ?
H8A C8 H8B 109.5 . . ?
C7 C8 H8C 109.5 . . ?
H8A C8 H8C 109.5 . . ?
H8B C8 H8C 109.5 . . ?
C7 C9 H9A 109.5 . . ?
C7 C9 H9B 109.5 . . ?
H9A C9 H9B 109.5 . . ?
C7 C9 H9C 109.5 . . ?
H9A C9 H9C 109.5 . . ?
H9B C9 H9C 109.5 . . ?
C7 C10 H10A 109.5 . . ?
C7 C10 H10B 109.5 . . ?
H10A C10 H10B 109.5 . . ?
C7 C10 H10C 109.5 . . ?
H10A C10 H10C 109.5 . . ?
H10B C10 H10C 109.5 . . ?
C14 C11 C6 110.94(13) . . ?
C14 C11 C12 106.69(14) . . ?
C6 C11 C12 112.05(14) . . ?
C14 C11 C13 110.48(15) . . ?
C6 C11 C13 110.18(14) . . ?
C12 C11 C13 106.35(14) . . ?
C11 C12 H12A 109.5 . . ?
C11 C12 H12B 109.5 . . ?
H12A C12 H12B 109.5 . . ?
C11 C12 H12C 109.5 . . ?
H12A C12 H12C 109.5 . . ?
H12B C12 H12C 109.5 . . ?
C11 C13 H13A 109.5 . . ?
C11 C13 H13B 109.5 . . ?
H13A C13 H13B 109.5 . . ?
C11 C13 H13C 109.5 . . ?
H13A C13 H13C 109.5 . . ?
H13B C13 H13C 109.5 . . ?
C11 C14 H14A 109.5 . . ?
C11 C14 H14B 109.5 . . ?
H14A C14 H14B 109.5 . . ?
C11 C14 H14C 109.5 . . ?
H14A C14 H14C 109.5 . . ?
H14B C14 H14C 109.5 . . ?
N1 C15 N3 121.22(15) . . ?
N1 C15 N2 123.12(15) . . ?
N3 C15 N2 115.65(14) . . ?
N2 C16 H16A 109.5 . . ?
N2 C16 H16B 109.5 . . ?
H16A C16 H16B 109.5 . . ?
N2 C16 H16C 109.5 . . ?
H16A C16 H16C 109.5 . . ?
H16B C16 H16C 109.5 . . ?
N2 C17 H17A 109.5 . . ?
N2 C17 H17B 109.5 . . ?
H17A C17 H17B 109.5 . . ?
N2 C17 H17C 109.5 . . ?
H17A C17 H17C 109.5 . . ?
H17B C17 H17C 109.5 . . ?
N3 C18 H18A 109.5 . . ?
N3 C18 H18B 109.5 . . ?
H18A C18 H18B 109.5 . . ?
N3 C18 H18C 109.5 . . ?
H18A C18 H18C 109.5 . . ?
H18B C18 H18C 109.5 . . ?
N3 C19 H19A 109.5 . . ?
N3 C19 H19B 109.5 . . ?
H19A C19 H19B 109.5 . . ?
N3 C19 H19C 109.5 . . ?
H19A C19 H19C 109.5 . . ?
H19B C19 H19C 109.5 . . ?
O2 C20 O3 123.72(14) . . ?
O2 C20 C21 117.28(14) . . ?
O3 C20 C21 119.00(14) . . ?
C22 C21 C26 120.19(14) . . ?
C22 C21 C20 120.16(14) . . ?
C26 C21 C20 119.62(14) . . ?
C23 C22 C21 118.83(15) . . ?
C23 C22 C27 119.19(15) . . ?
C21 C22 C27 121.96(15) . . ?
C24 C23 C22 122.10(15) . . ?
C24 C23 H23 118.9 . . ?
C22 C23 H23 118.9 . . ?
C25 C24 C23 117.93(15) . . ?
C25 C24 C28 121.11(16) . . ?
C23 C24 C28 120.92(16) . . ?
C24 C25 C26 122.16(16) . . ?
C24 C25 H25 118.9 . . ?
C26 C25 H25 118.9 . . ?
C25 C26 C21 118.70(15) . . ?
C25 C26 C29 119.03(15) . . ?
C21 C26 C29 122.25(15) . . ?
C22 C27 H27A 109.5 . . ?
C22 C27 H27B 109.5 . . ?
H27A C27 H27B 109.5 . . ?
C22 C27 H27C 109.5 . . ?
H27A C27 H27C 109.5 . . ?
H27B C27 H27C 109.5 . . ?
C24 C28 H28A 109.5 . . ?
C24 C28 H28B 109.5 . . ?
H28A C28 H28B 109.5 . . ?
C24 C28 H28C 109.5 . . ?
H28A C28 H28C 109.5 . . ?
H28B C28 H28C 109.5 . . ?
C26 C29 H29A 109.5 . . ?
C26 C29 H29B 109.5 . . ?
H29A C29 H29B 109.5 . . ?
C26 C29 H29C 109.5 . . ?
H29A C29 H29C 109.5 . . ?
H29B C29 H29C 109.5 . . ?

loop_
_geom_bond_atom_site_label_1
_geom_bond_atom_site_label_2
_geom_bond_distance
_geom_bond_site_symmetry_2
_geom_bond_publ_flag
Mg1 O1 1.8497(12) . ?
Mg1 O3 1.9296(13) 3_565 ?
Mg1 O2 1.9482(12) . ?
Mg1 N1 2.0463(14) . ?
O1 C1 1.3196(19) . ?
O2 C20 1.2473(18) . ?
O3 C20 1.2485(19) . ?
O3 Mg1 1.9296(13) 3_565 ?
N1 C15 1.296(2) . ?
N1 H1 0.8800 . ?
N2 C15 1.367(2) . ?
N2 C16 1.451(2) . ?
N2 C17 1.453(2) . ?
N3 C15 1.353(2) . ?
N3 C19 1.450(2) . ?
N3 C18 1.451(2) . ?
C1 C2 1.422(2) . ?
C1 C6 1.423(2) . ?
C2 C3 1.386(2) . ?
C2 C7 1.534(2) . ?
C3 C4 1.371(2) . ?
C3 H3 0.9500 . ?
C4 C5 1.374(2) . ?
C4 H4 0.9500 . ?
C5 C6 1.393(2) . ?
C5 H5 0.9500 . ?
C6 C11 1.532(2) . ?
C7 C10 1.530(2) . ?
C7 C8 1.531(2) . ?
C7 C9 1.539(2) . ?
C8 H8A 0.9800 . ?
C8 H8B 0.9800 . ?
C8 H8C 0.9800 . ?
C9 H9A 0.9800 . ?
C9 H9B 0.9800 . ?
C9 H9C 0.9800 . ?
C10 H10A 0.9800 . ?
C10 H10B 0.9800 . ?
C10 H10C 0.9800 . ?
C11 C14 1.528(2) . ?
C11 C12 1.533(2) . ?
C11 C13 1.536(2) . ?
C12 H12A 0.9800 . ?
C12 H12B 0.9800 . ?
C12 H12C 0.9800 . ?
C13 H13A 0.9800 . ?
C13 H13B 0.9800 . ?
C13 H13C 0.9800 . ?
C14 H14A 0.9800 . ?
C14 H14B 0.9800 . ?
C14 H14C 0.9800 . ?
C16 H16A 0.9800 . ?
C16 H16B 0.9800 . ?
C16 H16C 0.9800 . ?
C17 H17A 0.9800 . ?
C17 H17B 0.9800 . ?
C17 H17C 0.9800 . ?
C18 H18A 0.9800 . ?
C18 H18B 0.9800 . ?
C18 H18C 0.9800 . ?
C19 H19A 0.9800 . ?
C19 H19B 0.9800 . ?
C19 H19C 0.9800 . ?
C20 C21 1.498(2) . ?
C21 C22 1.391(2) . ?
C21 C26 1.399(2) . ?
C22 C23 1.385(2) . ?
C22 C27 1.499(2) . ?
C23 C24 1.383(2) . ?
C23 H23 0.9500 . ?
C24 C25 1.376(2) . ?
C24 C28 1.509(2) . ?
C25 C26 1.386(2) . ?
C25 H25 0.9500 . ?
C26 C29 1.503(2) . ?
C27 H27A 0.9800 . ?
C27 H27B 0.9800 . ?
C27 H27C 0.9800 . ?
C28 H28A 0.9800 . ?
C28 H28B 0.9800 . ?
C28 H28C 0.9800 . ?
C29 H29A 0.9800 . ?
C29 H29B 0.9800 . ?
C29 H29C 0.9800 . ?
